data_4111699
loop_
_publ_author_name
'Gregory J. Halder'
'Cameron J. Kepert'

_publ_contact_author
;
 Cameron J. Kepert
 School of Chemistry, F11
 University of Sydney
 NSW 2006
 Australia
;
_publ_contact_author_email c.kepert@chem.usyd.edu.au
_publ_contact_author_fax +61-2-9351-3329
_publ_contact_author_phone +61-2-9351-5741
_publ_section_title
;
 In Situ Single-Crystal X-ray Diffraction Studies of Desorption and
 Sorption in a Flexible Nanoporous Molecular Framework Material
;
_journal_name_full 'Journal of the American Chemical Society'
_journal_page_first 7891
_journal_page_last 7900
_journal_paper_doi 10.1021/ja042420k
_journal_volume 127
_journal_year 2005
_chemical_formula_moiety 'C15 H12 Co N5 O6, C2 H3 N'
_chemical_formula_sum 'C17 H15 Co N6 O6'
_chemical_formula_weight 458.28
_chemical_name_systematic
; 
 ? 
;
_space_group_IT_number 68
_symmetry_cell_setting orthorhombic
_symmetry_Int_Tables_number 68
_symmetry_space_group_name_Hall '-C 2a 2ac'
_symmetry_space_group_name_H-M 'C c c a :2'
_atom_sites_solution_hydrogens geom
_atom_sites_solution_primary direct
_atom_sites_solution_secondary difmap
_audit_creation_method SHELXL-97
_cell_angle_alpha 90.00
_cell_angle_beta 90.00
_cell_angle_gamma 90.00
_cell_formula_units_Z 8
_cell_length_a 11.984(8)
_cell_length_b 19.230(13)
_cell_length_c 17.372(12)
_cell_measurement_reflns_used 921
_cell_measurement_temperature 300(2)
_cell_measurement_theta_max 27.631
_cell_measurement_theta_min 2.322
_cell_volume 4003(5)
_computing_cell_refinement 'SMART (BrukerAXS, 1997)'
_computing_data_collection 'SMART (BrukerAXS, 1997)'
_computing_data_reduction 'SAINT+ (BrukerAXS, 1997)'
_computing_molecular_graphics 'XPMA/ZORTEP, WebLab Viewer 3.7'
_computing_publication_material XCIF
_computing_structure_refinement 'SHELXL-97 (Sheldrick, 1997)'
_computing_structure_solution 'SHELXS-97 (Sheldrick, 1990)'
_diffrn_ambient_temperature 300(2)
_diffrn_measured_fraction_theta_full 0.984
_diffrn_measured_fraction_theta_max 0.984
_diffrn_measurement_device_type 'Bruker SMART 1000 CCD'
_diffrn_measurement_method \w
_diffrn_radiation_monochromator graphite
_diffrn_radiation_source 'fine-focus sealed tube'
_diffrn_radiation_type MoK\a
_diffrn_radiation_wavelength 0.71073
_diffrn_reflns_av_R_equivalents 0.0176
_diffrn_reflns_av_sigmaI/netI 0.0125
_diffrn_reflns_limit_h_max 15
_diffrn_reflns_limit_h_min -15
_diffrn_reflns_limit_k_max 24
_diffrn_reflns_limit_k_min -24
_diffrn_reflns_limit_l_max 22
_diffrn_reflns_limit_l_min -22
_diffrn_reflns_number 15690
_diffrn_reflns_theta_full 28.01
_diffrn_reflns_theta_max 28.01
_diffrn_reflns_theta_min 2.12
_diffrn_standards_decay_% 0.00
_diffrn_standards_number 0
_exptl_absorpt_coefficient_mu 0.905
_exptl_absorpt_correction_T_max 0.762
_exptl_absorpt_correction_T_min 0.525
_exptl_absorpt_correction_type empirical
_exptl_absorpt_process_details 'SADABS, Bruker 1995'
_exptl_crystal_colour purple-red
_exptl_crystal_density_diffrn 1.521
_exptl_crystal_description block-shaped
_exptl_crystal_F_000 1872
_exptl_crystal_size_max 0.40
_exptl_crystal_size_mid 0.35
_exptl_crystal_size_min 0.30
_refine_diff_density_max 0.557
_refine_diff_density_min -0.702
_refine_diff_density_rms 0.083
_refine_ls_extinction_method none
_refine_ls_goodness_of_fit_ref 1.104
_refine_ls_hydrogen_treatment constr
_refine_ls_matrix_type full
_refine_ls_number_parameters 132
_refine_ls_number_reflns 2384
_refine_ls_number_restraints 10
_refine_ls_restrained_S_all 1.145
_refine_ls_R_factor_all 0.0841
_refine_ls_R_factor_gt 0.0714
_refine_ls_shift/su_max 0.000
_refine_ls_shift/su_mean 0.000
_refine_ls_structure_factor_coef Fsqd
_refine_ls_weighting_details 'calc w=1/[\s^2^(Fo^2^)+(0.0817P)^2^+15.2921P] where P=(Fo^2^+2Fc^2^)/3'
_refine_ls_weighting_scheme calc
_refine_ls_wR_factor_gt 0.1899
_refine_ls_wR_factor_ref 0.1996
_reflns_number_gt 1894
_reflns_number_total 2384
_reflns_threshold_expression >2sigma(I)
_cod_data_source_file ja042420ksi20041217_015011.cif
_cod_data_source_block 1.(MeCN)
_cod_original_sg_symbol_Hall '-C 2b 2bc'
_cod_original_sg_symbol_H-M 'C c c a'
_cod_database_code 4111699

loop_
_symmetry_equiv_pos_as_xyz
'x, y, z'
'-x+1/2, -y, z'
'-x, y, -z+1/2'
'x+1/2, -y, -z+1/2'
'x+1/2, y+1/2, z'
'-x+1, -y+1/2, z'
'-x+1/2, y+1/2, -z+1/2'
'x+1, -y+1/2, -z+1/2'
'-x, -y, -z'
'x-1/2, y, -z'
'x, -y, z-1/2'
'-x-1/2, y, z-1/2'
'-x+1/2, -y+1/2, -z'
'x, y+1/2, -z'
'x+1/2, -y+1/2, z-1/2'
'-x, y+1/2, z-1/2'

loop_
_atom_site_label
_atom_site_type_symbol
_atom_site_fract_x
_atom_site_fract_y
_atom_site_fract_z
_atom_site_U_iso_or_equiv
_atom_site_adp_type
_atom_site_occupancy
_atom_site_symmetry_multiplicity
_atom_site_calc_flag
_atom_site_refinement_flags
_atom_site_disorder_assembly
_atom_site_disorder_group
Co1 Co 0.0000 0.2500 0.07684(5) 0.0525(3) Uani 1 2 d S . .
N1 N 0.0913(4) 0.15477(18) 0.0803(2) 0.0620(11) Uani 1 1 d . A .
C1 C 0.1419(3) 0.13435(19) 0.1442(2) 0.0469(9) Uani 1 1 d . . .
H1 H 0.1352 0.1618 0.1880 0.056 Uiso 1 1 calc R B .
C2 C 0.2043(3) 0.07393(19) 0.1486(2) 0.0446(8) Uani 1 1 d . A .
H2 H 0.2383 0.0615 0.1948 0.054 Uiso 1 1 calc R . .
C3 C 0.2162(4) 0.0322(2) 0.0849(2) 0.0545(11) Uani 1 1 d . . .
C4A C 0.1878(8) 0.0603(5) 0.0128(5) 0.0432(12) Uiso 0.431(7) 1 d P A 1
H4A H 0.2095 0.0386 -0.0326 0.052 Uiso 0.431(7) 1 calc PR A 1
C5A C 0.1265(9) 0.1212(5) 0.0114(5) 0.0456(12) Uiso 0.431(7) 1 d P A 1
H5A H 0.1077 0.1407 -0.0358 0.055 Uiso 0.431(7) 1 calc PR A 1
C4B C 0.1398(6) 0.0464(4) 0.0230(4) 0.0432(12) Uiso 0.569(7) 1 d P A 2
H4B H 0.1317 0.0153 -0.0176 0.052 Uiso 0.569(7) 1 calc PR A 2
C5B C 0.0791(7) 0.1067(4) 0.0251(4) 0.0456(12) Uiso 0.569(7) 1 d P A 2
H5B H 0.0271 0.1147 -0.0136 0.055 Uiso 0.569(7) 1 calc PR A 2
N2 N 0.0000 0.2500 -0.0471(3) 0.0499(11) Uani 1 2 d S . .
C6 C 0.0893(4) 0.2678(4) -0.0874(3) 0.0860(19) Uani 1 1 d . . .
H6 H 0.1533 0.2810 -0.0609 0.103 Uiso 1 1 calc R B .
C7 C 0.0922(4) 0.2678(4) -0.1656(3) 0.087(2) Uani 1 1 d . B .
H7 H 0.1577 0.2800 -0.1908 0.105 Uiso 1 1 calc R . .
C8 C 0.0000 0.2500 -0.2076(4) 0.0493(12) Uani 1 2 d S . .
O1A O -0.1630(6) 0.1949(4) 0.0734(4) 0.0656(14) Uiso 0.579(3) 1 d PD B 3
O2A O -0.0969(4) 0.2051(2) 0.1770(2) 0.0769(12) Uiso 0.579(3) 1 d PD B 3
O3A O -0.2443(6) 0.1462(4) 0.1705(4) 0.0818(16) Uiso 0.579(3) 1 d PD B 3
N4A N -0.1688(6) 0.1823(4) 0.1439(4) 0.0563(13) Uiso 0.579(3) 1 d P B 3
O1B O -0.1552(11) 0.1664(8) 0.0557(6) 0.0656(14) Uiso 0.302(6) 1 d PD B 4
O2B O -0.0969(4) 0.2051(2) 0.1770(2) 0.0769(12) Uiso 0.302(6) 1 d PD B 4
O3B O -0.2128(8) 0.1148(5) 0.1582(6) 0.0818(16) Uiso 0.302(6) 1 d PD B 4
N4B N -0.1543(8) 0.1556(5) 0.1227(5) 0.0563(13) Uiso 0.302(6) 1 d PD B 4
O1C O -0.131(2) 0.1235(15) 0.0631(13) 0.0656(14) Uiso 0.119(5) 1 d PD B 5
O2C O -0.114(3) 0.2232(11) 0.107(2) 0.0769(12) Uiso 0.119(5) 1 d PD B 5
O3C O -0.2128(8) 0.1148(5) 0.1582(6) 0.0818(16) Uiso 0.119(5) 1 d PD B 5
N4C N -0.1543(8) 0.1556(5) 0.1227(5) 0.0563(13) Uiso 0.119(5) 1 d PD B 5
C11 C -0.0091(19) -0.0393(8) 0.2310(10) 0.108(5) Uiso 0.50 1 d P . .
N11 N -0.056(2) -0.0154(12) 0.1931(13) 0.159(7) Uiso 0.50 1 d P . .
C12 C 0.030(2) -0.0493(13) 0.3194(13) 0.141(8) Uiso 0.50 1 d P . .
H12A H 0.0678 -0.0081 0.3366 0.211 Uiso 0.50 1 calc PR . .
H12B H 0.0797 -0.0884 0.3230 0.211 Uiso 0.50 1 calc PR . .
H12C H -0.0342 -0.0574 0.3512 0.211 Uiso 0.50 1 calc PR . .

loop_
_atom_site_aniso_label
_atom_site_aniso_U_11
_atom_site_aniso_U_22
_atom_site_aniso_U_33
_atom_site_aniso_U_23
_atom_site_aniso_U_13
_atom_site_aniso_U_12
Co1 0.0563(5) 0.0369(4) 0.0645(5) 0.000 0.000 0.0233(3)
N1 0.082(3) 0.0438(18) 0.060(2) -0.0149(15) -0.0253(19) 0.0366(18)
C1 0.055(2) 0.0406(18) 0.0452(19) -0.0115(15) -0.0023(16) 0.0164(16)
C2 0.055(2) 0.0419(18) 0.0371(16) -0.0018(14) -0.0069(15) 0.0180(16)
C3 0.081(3) 0.043(2) 0.0400(18) -0.0024(15) -0.0058(19) 0.034(2)
N2 0.050(3) 0.042(2) 0.058(3) 0.000 0.000 0.019(2)
C6 0.052(3) 0.136(5) 0.071(3) -0.061(3) 0.012(2) -0.016(3)
C7 0.051(3) 0.140(5) 0.070(3) -0.057(3) 0.019(2) -0.028(3)
C8 0.042(3) 0.042(3) 0.063(3) 0.000 0.000 0.007(2)

loop_
_atom_type_symbol
_atom_type_description
_atom_type_scat_dispersion_real
_atom_type_scat_dispersion_imag
_atom_type_scat_source
C C 0.0033 0.0016 'International Tables Vol C Tables 4.2.6.8 and 6.1.1.4'
H H 0.0000 0.0000 'International Tables Vol C Tables 4.2.6.8 and 6.1.1.4'
N N 0.0061 0.0033 'International Tables Vol C Tables 4.2.6.8 and 6.1.1.4'
O O 0.0106 0.0060 'International Tables Vol C Tables 4.2.6.8 and 6.1.1.4'
Co Co 0.3494 0.9721 'International Tables Vol C Tables 4.2.6.8 and 6.1.1.4'

loop_
_geom_angle_atom_site_label_1
_geom_angle_atom_site_label_2
_geom_angle_atom_site_label_3
_geom_angle
_geom_angle_site_symmetry_1
_geom_angle_site_symmetry_3
O2C Co1 O2C 141(3) 6_455 .
O2C Co1 N1 99.1(10) 6_455 6_455
O2C Co1 N1 79.9(10) . 6_455
O2C Co1 N1 79.9(10) 6_455 .
O2C Co1 N1 99.1(10) . .
N1 Co1 N1 176.8(2) 6_455 .
O2C Co1 N2 109.7(13) 6_455 .
O2C Co1 N2 109.7(13) . .
N1 Co1 N2 91.60(10) 6_455 .
N1 Co1 N2 91.60(10) . .
N1 Co1 O1A 92.4(2) 6_455 6_455
N1 Co1 O1A 87.7(2) . 6_455
N2 Co1 O1A 88.45(16) . 6_455
N1 Co1 O1A 87.7(2) 6_455 .
N1 Co1 O1A 92.4(2) . .
N2 Co1 O1A 88.45(16) . .
O1A Co1 O1A 176.9(3) 6_455 .
N1 Co1 O2B 85.06(17) 6_455 6_455
N1 Co1 O2B 92.47(15) . 6_455
N2 Co1 O2B 140.25(12) . 6_455
N1 Co1 O2A 85.06(17) 6_455 6_455
N1 Co1 O2A 92.47(15) . 6_455
N2 Co1 O2A 140.25(12) . 6_455
O1A Co1 O2A 52.3(2) 6_455 6_455
O1A Co1 O2A 130.8(2) . 6_455
N1 Co1 O2A 92.47(15) 6_455 .
N1 Co1 O2A 85.06(17) . .
N2 Co1 O2A 140.25(12) . .
O1A Co1 O2A 130.8(2) 6_455 .
O1A Co1 O2A 52.3(2) . .
O2A Co1 O2A 79.5(2) 6_455 .
C1 N1 C5B 116.4(4) . .
C1 N1 C5A 115.7(5) . .
C1 N1 Co1 120.8(2) . .
C5B N1 Co1 121.1(4) . .
C5A N1 Co1 121.2(4) . .
N1 C1 C2 122.9(3) . .
N1 C1 H1 118.6 . .
C2 C1 H1 118.6 . .
C3 C2 C1 120.0(3) . .
C3 C2 H2 120.0 . .
C1 C2 H2 120.0 . .
C2 C3 C4A 117.9(5) . .
C2 C3 C4B 115.2(4) . .
C2 C3 C3 123.0(3) . 2
C4A C3 C3 117.0(4) . 2
C4B C3 C3 120.5(4) . 2
C5A C4A C3 118.0(8) . .
C5A C4A H4A 121.0 . .
C3 C4A H4A 121.0 . .
C4A C5A N1 121.8(8) . .
C4A C5A H5A 119.1 . .
N1 C5A H5A 119.1 . .
C5B C4B C3 118.6(6) . .
C5B C4B H4B 120.7 . .
C3 C4B H4B 120.7 . .
N1 C5B C4B 123.1(6) . .
N1 C5B H5B 118.5 . .
C4B C5B H5B 118.5 . .
C6 N2 C6 116.2(6) 6_455 .
C6 N2 Co1 121.9(3) 6_455 .
C6 N2 Co1 121.9(3) . .
N2 C6 C7 123.3(5) . .
N2 C6 H6 118.4 . .
C7 C6 H6 118.4 . .
C6 C7 C8 120.9(5) . .
C6 C7 H7 119.5 . .
C8 C7 H7 119.5 . .
C7 C8 C7 115.4(6) . 6_455
C7 C8 C8 122.3(3) . 3_554
C7 C8 C8 122.3(3) 6_455 3_554
N4A O1A Co1 96.6(5) . .
N4A O2A Co1 98.6(4) . .
O2A N4A O3A 126.4(7) . .
O2A N4A O1A 112.4(7) . .
O3A N4A O1A 121.2(7) . .
O1B N4B O3B 127.3(11) . .
N11 C11 C12 149(3) . .
C11 C12 H12A 109.5 . .
C11 C12 H12B 109.5 . .
H12A C12 H12B 109.5 . .
C11 C12 H12C 109.5 . .
H12A C12 H12C 109.5 . .
H12B C12 H12C 109.5 . .

loop_
_geom_bond_atom_site_label_1
_geom_bond_atom_site_label_2
_geom_bond_distance
_geom_bond_site_symmetry_2
Co1 O2C 1.55(3) 6_455
Co1 O2C 1.55(3) .
Co1 N1 2.134(3) 6_455
Co1 N1 2.134(3) .
Co1 N2 2.154(6) .
Co1 O1A 2.223(7) 6_455
Co1 O1A 2.223(7) .
Co1 O2B 2.263(5) 6_455
Co1 O2A 2.263(5) 6_455
Co1 O2A 2.263(5) .
N1 C1 1.325(5) .
N1 C5B 1.340(8) .
N1 C5A 1.423(10) .
C1 C2 1.384(5) .
C1 H1 0.9300 .
C2 C3 1.375(5) .
C2 H2 0.9300 .
C3 C4A 1.405(9) .
C3 C4B 1.439(8) .
C3 C3 1.481(7) 2
C4A C5A 1.382(13) .
C4A H4A 0.9300 .
C5A H5A 0.9300 .
C4B C5B 1.368(9) .
C4B H4B 0.9300 .
C5B H5B 0.9300 .
N2 C6 1.324(6) 6_455
N2 C6 1.324(6) .
C6 C7 1.358(8) .
C6 H6 0.9300 .
C7 C8 1.367(6) .
C7 H7 0.9300 .
C8 C7 1.367(6) 6_455
C8 C8 1.473(13) 3_554
O1A N4A 1.252(9) .
O2A N4A 1.125(7) .
O3A N4A 1.229(9) .
O1B N4B 1.183(12) .
O3B N4B 1.219(12) .
C11 N11 0.98(2) .
C11 C12 1.62(3) .
C12 H12A 0.9600 .
C12 H12B 0.9600 .
C12 H12C 0.9600 .

loop_
_geom_torsion_atom_site_label_1
_geom_torsion_atom_site_label_2
_geom_torsion_atom_site_label_3
_geom_torsion_atom_site_label_4
_geom_torsion
_geom_torsion_site_symmetry_3
_geom_torsion_site_symmetry_4
C1 N1 N1 C1 -32.1(7) 6_455 6_455
C2 C3 C3 C2 32.2(11) 2 2
C7 C8 C8 C7 34.4(7) 3_554 8_454
